data_7060055
loop_
_publ_author_name
'Zhang, Xue-Mei'
'Duan, Yao-Yao'
'Gao, Hong-Ling'
'Cui, Jian-Zhong'

_publ_section_title
;
 Solvent-induced single-molecule magnet behavior and near-infrared
 luminescence properties of rare earth complexes
;
_journal_issue 44
_journal_name_full 'New Journal of Chemistry'
_journal_page_first 19135
_journal_page_last 19143
_journal_paper_doi 10.1039/D0NJ03837G
_journal_volume 44
_journal_year 2020
_chemical_formula_moiety 'C19 H20 N3 O6 Yb, C3 H8 O'
_chemical_formula_sum 'C22 H28 N3 O7 Yb'
_chemical_formula_weight 619.51
_space_group_crystal_system monoclinic
_space_group_IT_number 14
_space_group_name_Hall '-P 2yn'
_space_group_name_H-M_alt 'P 1 21/n 1'
_atom_sites_solution_hydrogens mixed
_atom_sites_solution_primary direct
_audit_creation_date 2020-09-01
_audit_creation_method
;
Olex2 1.3
(compiled 2020.07.31 svn.rc2a77460 for OlexSys, GUI svn.r6145)
;
_audit_update_record
;
2020-10-06 deposited with the CCDC.	2020-10-09 downloaded from the CCDC.
;
_cell_angle_alpha 90
_cell_angle_beta 110.14(3)
_cell_angle_gamma 90
_cell_formula_units_Z 4
_cell_length_a 11.316(2)
_cell_length_b 14.635(3)
_cell_length_c 15.540(3)
_cell_measurement_reflns_used 7013
_cell_measurement_temperature 113(2)
_cell_measurement_theta_max 27.9103
_cell_measurement_theta_min 2.3689
_cell_volume 2416.2(9)
_computing_cell_refinement crystalclear
_computing_data_collection crystalclear
_computing_data_reduction crystalclear
_computing_molecular_graphics 'Olex2 1.3 (Dolomanov et al., 2009)'
_computing_publication_material 'Olex2 1.3 (Dolomanov et al., 2009)'
_computing_structure_refinement 'SHELXL 2018/3 (Sheldrick, 2015)'
_computing_structure_solution 'SHELXS  (Sheldrick, 2008)'
_diffrn_ambient_temperature 113.15
_diffrn_measured_fraction_theta_full 0.999
_diffrn_measured_fraction_theta_max 0.997
_diffrn_measurement_device_type 'rigaku saturn 70 CCD'
_diffrn_measurement_method '\w scans'
_diffrn_radiation_monochromator confocal
_diffrn_radiation_type MoK\a
_diffrn_radiation_wavelength 0.71073
_diffrn_reflns_av_R_equivalents 0.0461
_diffrn_reflns_av_unetI/netI 0.0380
_diffrn_reflns_Laue_measured_fraction_full 0.999
_diffrn_reflns_Laue_measured_fraction_max 0.997
_diffrn_reflns_limit_h_max 14
_diffrn_reflns_limit_h_min -14
_diffrn_reflns_limit_k_max 19
_diffrn_reflns_limit_k_min -17
_diffrn_reflns_limit_l_max 16
_diffrn_reflns_limit_l_min -20
_diffrn_reflns_number 23756
_diffrn_reflns_point_group_measured_fraction_full 0.999
_diffrn_reflns_point_group_measured_fraction_max 0.997
_diffrn_reflns_theta_full 25.242
_diffrn_reflns_theta_max 27.866
_diffrn_reflns_theta_min 2.369
_exptl_absorpt_coefficient_mu 3.916
_exptl_absorpt_correction_T_max 1
_exptl_absorpt_correction_T_min 0.8350
_exptl_absorpt_correction_type multi-scan
_exptl_absorpt_process_details crystalclear
_exptl_crystal_colour yellow
_exptl_crystal_colour_primary yellow
_exptl_crystal_density_diffrn 1.703
_exptl_crystal_description block
_exptl_crystal_F_000 1228
_exptl_crystal_size_max 0.2
_exptl_crystal_size_mid 0.16
_exptl_crystal_size_min 0.12
_refine_diff_density_max 1.595
_refine_diff_density_min -1.758
_refine_diff_density_rms 0.157
_refine_ls_extinction_method none
_refine_ls_goodness_of_fit_ref 1.117
_refine_ls_hydrogen_treatment constr
_refine_ls_matrix_type full
_refine_ls_number_parameters 303
_refine_ls_number_reflns 5742
_refine_ls_number_restraints 0
_refine_ls_restrained_S_all 1.117
_refine_ls_R_factor_all 0.0376
_refine_ls_R_factor_gt 0.0309
_refine_ls_shift/su_max 0.002
_refine_ls_shift/su_mean 0.000
_refine_ls_structure_factor_coef Fsqd
_refine_ls_weighting_details 'w=1/[\s^2^(Fo^2^)+(0.0366P)^2^] where P=(Fo^2^+2Fc^2^)/3'
_refine_ls_weighting_scheme calc
_refine_ls_wR_factor_gt 0.0686
_refine_ls_wR_factor_ref 0.0719
_reflns_Friedel_coverage 0.000
_reflns_number_gt 4946
_reflns_number_total 5742
_reflns_threshold_expression 'I > 2\s(I)'
_cod_data_source_file d0nj03837g2.cif
_cod_data_source_block shelxl_CCDC2
_cod_depositor_comments
;
The following automatic conversions were performed:

data item '_exptl_absorpt_correction_type' value 'MULTI-SCAN' was
changed to 'multi-scan' in accordance with the
/home/data/users/saulius/crontab/automatic-downloads/rss-feeds/RSC/lib/dictionaries/cif_core.dic
dictionary named 'cif_core.dic' version 2.4.2 last updated on
2011-04-26.

Automatic conversion script
Id: cif_fix_values 7556 2019-12-06 15:28:31Z antanas 

 Adding full bibliography for 7060053--7060059.cif.
;
_cod_original_cell_volume 2416.4(9)
_cod_database_code 7060055
_shelx_shelxl_version_number 2018/3
_shelx_space_group_comment
;
The symmetry employed for this shelxl refinement is uniquely defined
by the following loop, which should always be used as a source of
symmetry information in preference to the above space-group names.
They are only intended as comments.
;
_shelx_estimated_absorpt_t_max 0.651
_shelx_estimated_absorpt_t_min 0.508
_olex2_refinement_description
;
1. Fixed Uiso
 At 1.2 times of:
  All C(H) groups
 At 1.5 times of:
  All C(H,H,H) groups, All O(H) groups, All O(H,H) groups
2.a Riding coordinates:
 O6(H6A,H6B), O7(H7A)
2.b Ternary CH refined with riding coordinates:
 C21(H21)
2.c Aromatic/amide H refined with riding coordinates:
 C1(H1), C2(H2), C3(H3), C4(H4), C7(H7), C9(H9), C10(H10), C11(H11), C17(H17)
2.d Idealised Me refined as rotating group:
 C14(H14A,H14B,H14C), C15(H15A,H15B,H15C), C19(H19A,H19B,H19C), C20(H20A,H20B,
 H20C), C22(H22A,H22B,H22C)
;
_olex2_submission_special_instructions 'No special instructions were received'

loop_
_space_group_symop_operation_xyz
'x, y, z'
'-x+1/2, y+1/2, -z+1/2'
'-x, -y, -z'
'x-1/2, -y-1/2, z-1/2'

loop_
_atom_site_label
_atom_site_type_symbol
_atom_site_fract_x
_atom_site_fract_y
_atom_site_fract_z
_atom_site_U_iso_or_equiv
_atom_site_adp_type
_atom_site_occupancy
_atom_site_site_symmetry_order
_atom_site_calc_flag
_atom_site_refinement_flags_posn
_atom_site_refinement_flags_adp
_atom_site_refinement_flags_occupancy
_atom_site_disorder_assembly
_atom_site_disorder_group
Yb1 Yb 0.65547(2) 0.43808(2) 0.07278(2) 0.01166(6) Uani 1 1 d . . . . .
O1 O 0.5640(2) 0.56969(14) -0.00560(16) 0.0142(5) Uani 1 1 d . . . . .
O2 O 0.8148(2) 0.45361(15) 0.20482(16) 0.0153(5) Uani 1 1 d . . . . .
O3 O 0.9574(2) 0.37942(18) 0.35902(18) 0.0258(6) Uani 1 1 d . . . . .
O4 O 0.6266(2) 0.40067(16) -0.07903(17) 0.0188(5) Uani 1 1 d . . . . .
O5 O 0.7936(2) 0.32431(16) 0.07413(16) 0.0184(5) Uani 1 1 d . . . . .
O6 O 0.5739(2) 0.50230(18) 0.17595(17) 0.0254(6) Uani 1 1 d . . . . .
H6A H 0.512726 0.539379 0.159564 0.038 Uiso 1 1 d R U . . .
H6B H 0.616986 0.510599 0.231664 0.038 Uiso 1 1 d R U . . .
N1 N 0.4391(3) 0.69717(18) -0.12070(19) 0.0154(6) Uani 1 1 d . . . . .
N2 N 0.7543(3) 0.61609(19) -0.01732(19) 0.0165(6) Uani 1 1 d . . . . .
N3 N 0.8009(3) 0.54435(18) 0.0469(2) 0.0145(6) Uani 1 1 d . . . . .
C1 C 0.3727(3) 0.7661(2) -0.1725(2) 0.0193(7) Uani 1 1 d . . . . .
H1 H 0.284123 0.767096 -0.186592 0.023 Uiso 1 1 calc R U . . .
C2 C 0.4277(3) 0.8357(2) -0.2065(3) 0.0230(8) Uani 1 1 d . . . . .
H2 H 0.377750 0.883298 -0.242787 0.028 Uiso 1 1 calc R U . . .
C3 C 0.5575(4) 0.8344(3) -0.1861(3) 0.0258(8) Uani 1 1 d . . . . .
H3 H 0.597851 0.881086 -0.208253 0.031 Uiso 1 1 calc R U . . .
C4 C 0.6265(3) 0.7640(2) -0.1332(2) 0.0216(8) Uani 1 1 d . . . . .
H4 H 0.715046 0.761056 -0.119343 0.026 Uiso 1 1 calc R U . . .
C5 C 0.5647(3) 0.6969(2) -0.1003(2) 0.0143(6) Uani 1 1 d . . . . .
C6 C 0.6329(3) 0.6220(2) -0.0378(2) 0.0137(6) Uani 1 1 d . . . . .
C7 C 0.9227(3) 0.5389(2) 0.0793(2) 0.0155(7) Uani 1 1 d . . . . .
H7 H 0.969195 0.574850 0.051254 0.019 Uiso 1 1 calc R U . . .
C8 C 0.9919(3) 0.4812(2) 0.1557(2) 0.0149(6) Uani 1 1 d . . . . .
C9 C 1.1219(3) 0.4688(2) 0.1733(2) 0.0180(7) Uani 1 1 d . . . . .
H9 H 1.158334 0.491816 0.130957 0.022 Uiso 1 1 calc R U . . .
C10 C 1.1966(3) 0.4239(2) 0.2508(3) 0.0237(8) Uani 1 1 d . . . . .
H10 H 1.283107 0.413691 0.260555 0.028 Uiso 1 1 calc R U . . .
C11 C 1.1442(3) 0.3932(2) 0.3155(2) 0.0217(7) Uani 1 1 d . . . . .
H11 H 1.196303 0.364680 0.370312 0.026 Uiso 1 1 calc R U . . .
C12 C 1.0167(3) 0.4044(2) 0.2995(2) 0.0184(7) Uani 1 1 d . . . . .
C13 C 0.9352(3) 0.4455(2) 0.2174(2) 0.0131(6) Uani 1 1 d . . . . .
C14 C 1.0341(4) 0.3457(3) 0.4467(3) 0.0345(10) Uani 1 1 d . . . . .
H14A H 1.074637 0.288626 0.438897 0.052 Uiso 1 1 calc R U . . .
H14B H 0.981620 0.334258 0.484234 0.052 Uiso 1 1 calc R U . . .
H14C H 1.098748 0.391031 0.477077 0.052 Uiso 1 1 calc R U . . .
C15 C 0.6379(4) 0.3577(3) -0.2228(2) 0.0280(9) Uani 1 1 d . . . . .
H15A H 0.557371 0.325091 -0.242928 0.042 Uiso 1 1 calc R U . . .
H15B H 0.696865 0.326729 -0.246779 0.042 Uiso 1 1 calc R U . . .
H15C H 0.624787 0.420594 -0.245810 0.042 Uiso 1 1 calc R U . . .
C16 C 0.6914(3) 0.3588(2) -0.1196(2) 0.0175(7) Uani 1 1 d . . . . .
C17 C 0.8035(3) 0.3134(2) -0.0747(2) 0.0200(7) Uani 1 1 d . . . . .
H17 H 0.851702 0.291976 -0.109992 0.024 Uiso 1 1 calc R U . . .
C18 C 0.8492(3) 0.2976(2) 0.0203(2) 0.0176(7) Uani 1 1 d . . . . .
C19 C 0.9696(4) 0.2447(3) 0.0625(3) 0.0307(9) Uani 1 1 d . . . . .
H19A H 1.032163 0.283513 0.106572 0.046 Uiso 1 1 calc R U . . .
H19B H 1.001613 0.225336 0.014256 0.046 Uiso 1 1 calc R U . . .
H19C H 0.953176 0.190721 0.094011 0.046 Uiso 1 1 calc R U . . .
O7 O 0.7683(2) 0.99663(19) 0.14672(18) 0.0272(6) Uani 1 1 d . . . . .
H7A H 0.709774 0.967047 0.156628 0.041 Uiso 1 1 d R U . . .
C20 C 0.8253(4) 0.8426(3) 0.1181(3) 0.0389(11) Uani 1 1 d . . . . .
H20A H 0.908409 0.847505 0.165939 0.058 Uiso 1 1 calc R U . . .
H20B H 0.830469 0.801729 0.069542 0.058 Uiso 1 1 calc R U . . .
H20C H 0.765004 0.817876 0.144617 0.058 Uiso 1 1 calc R U . . .
C21 C 0.7824(4) 0.9359(3) 0.0784(3) 0.0263(9) Uani 1 1 d . . . . .
H21 H 0.699215 0.929706 0.027991 0.032 Uiso 1 1 calc R U . . .
C22 C 0.8738(4) 0.9807(4) 0.0404(3) 0.0433(12) Uani 1 1 d . . . . .
H22A H 0.843054 1.041734 0.017494 0.065 Uiso 1 1 calc R U . . .
H22B H 0.881416 0.943581 -0.009940 0.065 Uiso 1 1 calc R U . . .
H22C H 0.956255 0.985852 0.088836 0.065 Uiso 1 1 calc R U . . .

loop_
_atom_site_aniso_label
_atom_site_aniso_U_11
_atom_site_aniso_U_22
_atom_site_aniso_U_33
_atom_site_aniso_U_23
_atom_site_aniso_U_13
_atom_site_aniso_U_12
Yb1 0.01206(8) 0.01066(8) 0.01128(8) 0.00103(5) 0.00275(6) -0.00027(5)
O1 0.0132(11) 0.0125(11) 0.0162(12) 0.0039(9) 0.0043(10) -0.0017(8)
O2 0.0108(11) 0.0200(12) 0.0135(12) 0.0029(9) 0.0021(9) 0.0008(9)
O3 0.0217(13) 0.0372(15) 0.0187(13) 0.0147(12) 0.0071(11) 0.0071(12)
O4 0.0189(12) 0.0183(12) 0.0167(12) -0.0012(10) 0.0029(10) 0.0028(10)
O5 0.0190(12) 0.0164(12) 0.0209(13) -0.0003(10) 0.0084(10) 0.0024(10)
O6 0.0231(13) 0.0345(15) 0.0156(13) -0.0039(11) 0.0028(11) 0.0107(11)
N1 0.0175(14) 0.0136(13) 0.0143(14) 0.0011(11) 0.0045(11) -0.0004(11)
N2 0.0175(14) 0.0159(14) 0.0155(14) 0.0075(11) 0.0050(11) 0.0022(11)
N3 0.0153(14) 0.0129(13) 0.0133(14) 0.0034(11) 0.0026(11) 0.0014(11)
C1 0.0185(17) 0.0194(17) 0.0192(18) 0.0043(14) 0.0057(14) 0.0050(14)
C2 0.0266(19) 0.0175(18) 0.0243(19) 0.0103(14) 0.0081(16) 0.0038(14)
C3 0.0261(19) 0.024(2) 0.027(2) 0.0087(15) 0.0090(16) -0.0016(15)
C4 0.0202(17) 0.0226(18) 0.0229(19) 0.0076(15) 0.0088(15) -0.0012(14)
C5 0.0153(15) 0.0137(15) 0.0134(16) 0.0024(13) 0.0044(13) 0.0008(12)
C6 0.0188(16) 0.0118(15) 0.0115(15) 0.0000(12) 0.0066(13) -0.0015(12)
C7 0.0165(16) 0.0144(16) 0.0154(17) 0.0008(13) 0.0053(14) -0.0008(13)
C8 0.0147(15) 0.0142(16) 0.0132(16) -0.0020(13) 0.0014(13) -0.0010(12)
C9 0.0166(16) 0.0195(17) 0.0184(18) 0.0018(14) 0.0067(14) 0.0021(14)
C10 0.0150(17) 0.028(2) 0.026(2) 0.0053(16) 0.0046(15) 0.0072(14)
C11 0.0202(17) 0.0224(18) 0.0186(18) 0.0036(14) 0.0017(14) 0.0074(14)
C12 0.0180(17) 0.0190(17) 0.0181(18) 0.0029(14) 0.0061(14) 0.0020(14)
C13 0.0117(15) 0.0136(15) 0.0127(16) -0.0027(12) 0.0026(13) -0.0003(12)
C14 0.032(2) 0.050(3) 0.023(2) 0.0187(19) 0.0116(18) 0.0156(19)
C15 0.027(2) 0.038(2) 0.0168(19) -0.0028(16) 0.0047(16) 0.0045(17)
C16 0.0188(17) 0.0182(17) 0.0157(17) -0.0031(13) 0.0062(14) -0.0053(13)
C17 0.0176(16) 0.0209(18) 0.0231(18) -0.0024(15) 0.0092(14) -0.0026(14)
C18 0.0145(15) 0.0105(15) 0.0267(19) 0.0004(13) 0.0056(14) -0.0018(12)
C19 0.029(2) 0.032(2) 0.029(2) 0.0010(17) 0.0068(17) 0.0177(17)
O7 0.0252(14) 0.0361(16) 0.0215(14) -0.0018(12) 0.0095(12) -0.0065(12)
C20 0.040(3) 0.039(3) 0.043(3) 0.003(2) 0.021(2) 0.005(2)
C21 0.028(2) 0.036(2) 0.0155(19) -0.0025(15) 0.0081(16) -0.0054(16)
C22 0.047(3) 0.055(3) 0.037(3) -0.002(2) 0.026(2) -0.008(2)

loop_
_atom_type_symbol
_atom_type_description
_atom_type_scat_dispersion_real
_atom_type_scat_dispersion_imag
_atom_type_scat_source
C C 0.0033 0.0016 'International Tables Vol C Tables 4.2.6.8 and 6.1.1.4'
H H 0.0000 0.0000 'International Tables Vol C Tables 4.2.6.8 and 6.1.1.4'
N N 0.0061 0.0033 'International Tables Vol C Tables 4.2.6.8 and 6.1.1.4'
O O 0.0106 0.0060 'International Tables Vol C Tables 4.2.6.8 and 6.1.1.4'
Yb Yb -0.3850 5.5486 'International Tables Vol C Tables 4.2.6.8 and 6.1.1.4'

loop_
_geom_angle_atom_site_label_1
_geom_angle_atom_site_label_2
_geom_angle_atom_site_label_3
_geom_angle
_geom_angle_site_symmetry_1
_geom_angle_site_symmetry_3
_geom_angle_publ_flag
O1 Yb1 Yb1 33.18(5) . 3_665 ?
O1 Yb1 Yb1 32.87(5) 3_665 3_665 ?
O1 Yb1 O1 66.04(9) . 3_665 ?
O1 Yb1 O4 77.43(8) . . ?
O1 Yb1 N1 131.15(8) . 3_665 ?
O1 Yb1 N1 66.09(8) 3_665 3_665 ?
O1 Yb1 N3 65.27(9) . . ?
O1 Yb1 N3 129.84(8) 3_665 . ?
O1 Yb1 C6 85.65(8) 3_665 . ?
O1 Yb1 C6 21.48(8) . . ?
O1 Yb1 C13 163.33(8) 3_665 . ?
O1 Yb1 C13 119.73(8) . . ?
O2 Yb1 Yb1 140.07(6) . 3_665 ?
O2 Yb1 O1 118.13(8) . . ?
O2 Yb1 O1 144.40(8) . 3_665 ?
O2 Yb1 O4 137.93(8) . . ?
O2 Yb1 O5 74.39(9) . . ?
O2 Yb1 O6 73.08(9) . . ?
O2 Yb1 N1 95.78(9) . 3_665 ?
O2 Yb1 N3 72.76(9) . . ?
O2 Yb1 C6 107.62(8) . . ?
O2 Yb1 C13 19.27(8) . . ?
O4 Yb1 Yb1 74.88(6) . 3_665 ?
O4 Yb1 O1 77.30(9) . 3_665 ?
O4 Yb1 N1 101.04(9) . 3_665 ?
O4 Yb1 N3 81.24(9) . . ?
O4 Yb1 C6 72.09(8) . . ?
O4 Yb1 C13 118.68(9) . . ?
O5 Yb1 Yb1 145.23(6) . 3_665 ?
O5 Yb1 O1 142.27(8) . . ?
O5 Yb1 O1 125.98(8) . 3_665 ?
O5 Yb1 O4 72.21(9) . . ?
O5 Yb1 O6 136.75(9) . . ?
O5 Yb1 N1 77.29(9) . 3_665 ?
O5 Yb1 N3 88.11(9) . . ?
O5 Yb1 C6 123.68(8) . . ?
O5 Yb1 C13 60.50(8) . . ?
O6 Yb1 Yb1 73.61(7) . 3_665 ?
O6 Yb1 O1 73.33(9) . 3_665 ?
O6 Yb1 O1 79.29(9) . . ?
O6 Yb1 O4 148.01(9) . . ?
O6 Yb1 N1 78.44(9) . 3_665 ?
O6 Yb1 N3 108.31(10) . . ?
O6 Yb1 C6 93.12(9) . . ?
O6 Yb1 C13 91.92(9) . . ?
N1 Yb1 Yb1 98.51(7) 3_665 3_665 ?
N1 Yb1 C6 151.72(9) 3_665 . ?
N1 Yb1 C13 103.96(9) 3_665 . ?
N3 Yb1 Yb1 97.77(7) . 3_665 ?
N3 Yb1 N1 163.58(9) . 3_665 ?
N3 Yb1 C6 44.50(9) . . ?
N3 Yb1 C13 61.60(9) . . ?
C6 Yb1 Yb1 53.27(6) . 3_665 ?
C6 Yb1 C13 103.26(8) . . ?
C13 Yb1 Yb1 150.24(5) . 3_665 ?
Yb1 O1 Yb1 113.95(9) . 3_665 ?
C6 O1 Yb1 122.5(2) . 3_665 ?
C6 O1 Yb1 118.0(2) . . ?
C13 O2 Yb1 126.7(2) . . ?
C12 O3 C14 117.4(3) . . ?
C16 O4 Yb1 135.1(2) . . ?
C18 O5 Yb1 135.5(2) . . ?
Yb1 O6 H6A 122.2 . . ?
Yb1 O6 H6B 123.0 . . ?
H6A O6 H6B 109.9 . . ?
C1 N1 Yb1 124.6(2) . 3_665 ?
C5 N1 Yb1 117.2(2) . 3_665 ?
C5 N1 C1 118.0(3) . . ?
C6 N2 N3 109.0(3) . . ?
N2 N3 Yb1 119.22(19) . . ?
C7 N3 Yb1 126.5(2) . . ?
C7 N3 N2 114.0(3) . . ?
N1 C1 H1 118.4 . . ?
N1 C1 C2 123.1(3) . . ?
C2 C1 H1 118.4 . . ?
C1 C2 H2 120.7 . . ?
C1 C2 C3 118.6(3) . . ?
C3 C2 H2 120.7 . . ?
C2 C3 H3 120.6 . . ?
C4 C3 C2 118.9(3) . . ?
C4 C3 H3 120.6 . . ?
C3 C4 H4 120.4 . . ?
C3 C4 C5 119.3(3) . . ?
C5 C4 H4 120.4 . . ?
N1 C5 C4 122.1(3) . . ?
N1 C5 C6 115.0(3) . . ?
C4 C5 C6 122.8(3) . . ?
O1 C6 Yb1 40.55(14) . . ?
O1 C6 C5 115.9(3) . . ?
N2 C6 Yb1 85.97(19) . . ?
N2 C6 O1 125.8(3) . . ?
N2 C6 C5 118.3(3) . . ?
C5 C6 Yb1 155.3(2) . . ?
N3 C7 H7 118.1 . . ?
N3 C7 C8 123.9(3) . . ?
C8 C7 H7 118.1 . . ?
C9 C8 C7 117.8(3) . . ?
C9 C8 C13 120.3(3) . . ?
C13 C8 C7 121.6(3) . . ?
C8 C9 H9 119.5 . . ?
C10 C9 C8 120.9(3) . . ?
C10 C9 H9 119.5 . . ?
C9 C10 H10 120.1 . . ?
C9 C10 C11 119.7(3) . . ?
C11 C10 H10 120.1 . . ?
C10 C11 H11 119.9 . . ?
C12 C11 C10 120.2(3) . . ?
C12 C11 H11 119.9 . . ?
O3 C12 C11 124.7(3) . . ?
O3 C12 C13 113.7(3) . . ?
C11 C12 C13 121.6(3) . . ?
O2 C13 Yb1 34.05(15) . . ?
O2 C13 C8 123.5(3) . . ?
O2 C13 C12 119.4(3) . . ?
C8 C13 Yb1 96.1(2) . . ?
C12 C13 Yb1 142.8(2) . . ?
C12 C13 C8 117.0(3) . . ?
O3 C14 H14A 109.5 . . ?
O3 C14 H14B 109.5 . . ?
O3 C14 H14C 109.5 . . ?
H14A C14 H14B 109.5 . . ?
H14A C14 H14C 109.5 . . ?
H14B C14 H14C 109.5 . . ?
H15A C15 H15B 109.5 . . ?
H15A C15 H15C 109.5 . . ?
H15B C15 H15C 109.5 . . ?
C16 C15 H15A 109.5 . . ?
C16 C15 H15B 109.5 . . ?
C16 C15 H15C 109.5 . . ?
O4 C16 C15 116.3(3) . . ?
O4 C16 C17 124.2(3) . . ?
C17 C16 C15 119.5(3) . . ?
C16 C17 H17 118.4 . . ?
C16 C17 C18 123.3(3) . . ?
C18 C17 H17 118.4 . . ?
O5 C18 C17 123.7(3) . . ?
O5 C18 C19 116.8(3) . . ?
C17 C18 C19 119.5(3) . . ?
C18 C19 H19A 109.5 . . ?
C18 C19 H19B 109.5 . . ?
C18 C19 H19C 109.5 . . ?
H19A C19 H19B 109.5 . . ?
H19A C19 H19C 109.5 . . ?
H19B C19 H19C 109.5 . . ?
C21 O7 H7A 96.4 . . ?
H20A C20 H20B 109.5 . . ?
H20A C20 H20C 109.5 . . ?
H20B C20 H20C 109.5 . . ?
C21 C20 H20A 109.5 . . ?
C21 C20 H20B 109.5 . . ?
C21 C20 H20C 109.5 . . ?
O7 C21 C20 111.1(3) . . ?
O7 C21 H21 108.7 . . ?
O7 C21 C22 106.7(3) . . ?
C20 C21 H21 108.7 . . ?
C22 C21 C20 112.7(4) . . ?
C22 C21 H21 108.7 . . ?
C21 C22 H22A 109.5 . . ?
C21 C22 H22B 109.5 . . ?
C21 C22 H22C 109.5 . . ?
H22A C22 H22B 109.5 . . ?
H22A C22 H22C 109.5 . . ?
H22B C22 H22C 109.5 . . ?

loop_
_geom_bond_atom_site_label_1
_geom_bond_atom_site_label_2
_geom_bond_distance
_geom_bond_site_symmetry_2
_geom_bond_publ_flag
Yb1 Yb1 3.9117(12) 3_665 ?
Yb1 O1 2.323(2) . ?
Yb1 O1 2.342(2) 3_665 ?
Yb1 O2 2.228(2) . ?
Yb1 O4 2.333(2) . ?
Yb1 O5 2.279(2) . ?
Yb1 O6 2.307(2) . ?
Yb1 N1 2.483(3) 3_665 ?
Yb1 N3 2.397(3) . ?
Yb1 C6 3.156(3) . ?
Yb1 C13 3.191(3) . ?
O1 C6 1.309(4) . ?
O2 C13 1.313(4) . ?
O3 C12 1.367(4) . ?
O3 C14 1.428(4) . ?
O4 C16 1.276(4) . ?
O5 C18 1.268(4) . ?
O6 H6A 0.8471 . ?
O6 H6B 0.8434 . ?
N1 C1 1.347(4) . ?
N1 C5 1.346(4) . ?
N2 N3 1.419(4) . ?
N2 C6 1.302(4) . ?
N3 C7 1.297(4) . ?
C1 H1 0.9500 . ?
C1 C2 1.389(5) . ?
C2 H2 0.9500 . ?
C2 C3 1.392(5) . ?
C3 H3 0.9500 . ?
C3 C4 1.380(5) . ?
C4 H4 0.9500 . ?
C4 C5 1.400(4) . ?
C5 C6 1.492(4) . ?
C7 H7 0.9500 . ?
C7 C8 1.448(5) . ?
C8 C9 1.412(4) . ?
C8 C13 1.424(5) . ?
C9 H9 0.9500 . ?
C9 C10 1.378(5) . ?
C10 H10 0.9500 . ?
C10 C11 1.403(5) . ?
C11 H11 0.9500 . ?
C11 C12 1.387(5) . ?
C12 C13 1.424(5) . ?
C14 H14A 0.9800 . ?
C14 H14B 0.9800 . ?
C14 H14C 0.9800 . ?
C15 H15A 0.9800 . ?
C15 H15B 0.9800 . ?
C15 H15C 0.9800 . ?
C15 C16 1.506(5) . ?
C16 C17 1.389(5) . ?
C17 H17 0.9500 . ?
C17 C18 1.406(5) . ?
C18 C19 1.506(5) . ?
C19 H19A 0.9800 . ?
C19 H19B 0.9800 . ?
C19 H19C 0.9800 . ?
O7 H7A 0.8484 . ?
O7 C21 1.435(4) . ?
C20 H20A 0.9800 . ?
C20 H20B 0.9800 . ?
C20 H20C 0.9800 . ?
C20 C21 1.509(6) . ?
C21 H21 1.0000 . ?
C21 C22 1.505(5) . ?
C22 H22A 0.9800 . ?
C22 H22B 0.9800 . ?
C22 H22C 0.9800 . ?

loop_
_geom_torsion_atom_site_label_1
_geom_torsion_atom_site_label_2
_geom_torsion_atom_site_label_3
_geom_torsion_atom_site_label_4
_geom_torsion
_geom_torsion_site_symmetry_1
_geom_torsion_site_symmetry_2
_geom_torsion_site_symmetry_3
_geom_torsion_site_symmetry_4
_geom_torsion_publ_flag
Yb1 O1 C6 Yb1 -152.1(3) 3_665 . . . ?
Yb1 O1 C6 N2 -12.4(4) . . . . ?
Yb1 O1 C6 N2 -164.5(3) 3_665 . . . ?
Yb1 O1 C6 C5 170.4(2) . . . . ?
Yb1 O1 C6 C5 18.3(4) 3_665 . . . ?
Yb1 O2 C13 C8 41.3(4) . . . . ?
Yb1 O2 C13 C12 -142.9(3) . . . . ?
Yb1 O4 C16 C15 -174.9(2) . . . . ?
Yb1 O4 C16 C17 6.9(5) . . . . ?
Yb1 O5 C18 C17 -24.9(5) . . . . ?
Yb1 O5 C18 C19 156.2(3) . . . . ?
Yb1 N1 C1 C2 -172.8(3) 3_665 . . . ?
Yb1 N1 C5 C4 172.2(3) 3_665 . . . ?
Yb1 N1 C5 C6 -9.7(4) 3_665 . . . ?
Yb1 N3 C7 C8 -17.2(5) . . . . ?
O3 C12 C13 Yb1 -35.6(5) . . . . ?
O3 C12 C13 O2 -1.7(5) . . . . ?
O3 C12 C13 C8 174.3(3) . . . . ?
O4 C16 C17 C18 9.2(5) . . . . ?
N1 C1 C2 C3 0.1(6) . . . . ?
N1 C5 C6 Yb1 10.6(7) . . . . ?
N1 C5 C6 O1 -4.5(4) . . . . ?
N1 C5 C6 N2 178.1(3) . . . . ?
N2 N3 C7 C8 169.9(3) . . . . ?
N3 N2 C6 Yb1 -8.8(2) . . . . ?
N3 N2 C6 O1 -0.8(5) . . . . ?
N3 N2 C6 C5 176.4(3) . . . . ?
N3 C7 C8 C9 168.6(3) . . . . ?
N3 C7 C8 C13 -17.9(5) . . . . ?
C1 N1 C5 C4 -1.8(5) . . . . ?
C1 N1 C5 C6 176.3(3) . . . . ?
C1 C2 C3 C4 0.1(6) . . . . ?
C2 C3 C4 C5 -1.1(6) . . . . ?
C3 C4 C5 N1 2.0(5) . . . . ?
C3 C4 C5 C6 -175.9(3) . . . . ?
C4 C5 C6 Yb1 -171.4(4) . . . . ?
C4 C5 C6 O1 173.5(3) . . . . ?
C4 C5 C6 N2 -3.9(5) . . . . ?
C5 N1 C1 C2 0.7(5) . . . . ?
C6 N2 N3 Yb1 13.4(3) . . . . ?
C6 N2 N3 C7 -173.1(3) . . . . ?
C7 C8 C9 C10 172.3(3) . . . . ?
C7 C8 C13 Yb1 29.3(3) . . . . ?
C7 C8 C13 O2 7.5(5) . . . . ?
C7 C8 C13 C12 -168.4(3) . . . . ?
C8 C9 C10 C11 -2.7(6) . . . . ?
C9 C8 C13 Yb1 -157.4(3) . . . . ?
C9 C8 C13 O2 -179.2(3) . . . . ?
C9 C8 C13 C12 4.9(5) . . . . ?
C9 C10 C11 C12 2.8(6) . . . . ?
C10 C11 C12 O3 -178.0(3) . . . . ?
C10 C11 C12 C13 1.0(5) . . . . ?
C11 C12 C13 Yb1 145.2(3) . . . . ?
C11 C12 C13 O2 179.1(3) . . . . ?
C11 C12 C13 C8 -4.8(5) . . . . ?
C13 C8 C9 C10 -1.3(5) . . . . ?
C14 O3 C12 C11 5.0(5) . . . . ?
C14 O3 C12 C13 -174.2(3) . . . . ?
C15 C16 C17 C18 -168.9(3) . . . . ?
C16 C17 C18 O5 -1.1(5) . . . . ?
C16 C17 C18 C19 177.8(3) . . . . ?
